data_7051335
_journal_name_full 'New Journal of Chemistry'
_journal_paper_doi 10.1039/b004641h
_journal_year 2000
_chemical_formula_sum 'C5 H19 Br2 N3 O'
_chemical_formula_weight 297.05
_space_group_IT_number 4
_symmetry_cell_setting monoclinic
_symmetry_space_group_name_Hall 'P 2yb'
_symmetry_space_group_name_H-M 'P 1 21 1'
_cell_angle_alpha 90.00
_cell_angle_beta 95.63(3)
_cell_angle_gamma 90.00
_cell_formula_units_Z 2
_cell_length_a 4.8037(10)
_cell_length_b 11.005(2)
_cell_length_c 10.871(2)
_cell_measurement_temperature 100(2)
_cell_volume 571.9(2)
_diffrn_ambient_temperature 100(2)
_exptl_crystal_density_diffrn 1.719
_cod_depositor_comments
;
The following automatic conversions were performed:

'_symmetry_cell_setting' tag value 'Monoclinic P' was replaced with
'monoclinic' value as specified in the replacement file
'/home/robertas/cod-tools/perl-scripts/inputs/replacement_values.lst'.

Automatic conversion script
Id: cif_fix_values 3143 2015-03-26 13:38:13Z robertas 
;
_cod_original_sg_symbol_H-M 'P 21'
_cod_database_code 7051335

loop_
_symmetry_equiv_pos_as_xyz
'x, y, z'
'-x, y+1/2, -z'

loop_
_atom_site_label
_atom_site_type_symbol
_atom_site_fract_x
_atom_site_fract_y
_atom_site_fract_z
_atom_site_U_iso_or_equiv
_atom_site_adp_type
_atom_site_occupancy
_atom_site_symmetry_multiplicity
_atom_site_calc_flag
_atom_site_refinement_flags
_atom_site_disorder_assembly
_atom_site_disorder_group
Br1 Br 0.81979(17) 0.26094(7) 0.78386(7) 0.0162(3) Uani 1 1 d . . .
Br2 Br 1.04536(15) 0.93550(7) 0.61284(7) 0.0141(3) Uani 1 1 d . . .
O1 O 0.1103(13) 0.2722(7) 1.0759(6) 0.0186(14) Uani 1 1 d . . .
H101 H 0.0014 0.2514 1.0135 0.08(7) Uiso 1 1 d R . .
N1 N 0.7174(17) 0.7157(8) 0.4343(8) 0.0170(17) Uani 1 1 d . . .
H13 H 0.8285 0.6524 0.4165 0.020 Uiso 1 1 calc R . .
H12 H 0.8253 0.7766 0.4699 0.020 Uiso 1 1 calc R . .
H11 H 0.6219 0.7434 0.3634 0.020 Uiso 1 1 calc R . .
N2 N 0.6174(16) 0.5603(7) 0.8556(7) 0.0137(16) Uani 1 1 d . . .
H21 H 0.7086 0.4890 0.8293 0.016 Uiso 1 1 d R . .
N3 N 0.4133(17) 0.4714(8) 1.1689(8) 0.0152(17) Uani 1 1 d . . .
H33 H 0.3095 0.4043 1.1469 0.018 Uiso 1 1 calc R . .
H32 H 0.2975 0.5353 1.1792 0.018 Uiso 1 1 calc R . .
H31 H 0.5208 0.4568 1.2411 0.018 Uiso 1 1 calc R . .
C1 C 0.513(2) 0.6739(10) 0.5225(9) 0.018(2) Uani 1 1 d . . .
H1B H 0.3956 0.6076 0.4838 0.022 Uiso 1 1 calc R . .
H1A H 0.3879 0.7422 0.5397 0.022 Uiso 1 1 calc R . .
C2 C 0.667(2) 0.6287(10) 0.6440(9) 0.0150(18) Uani 1 1 d . . .
H2B H 0.73(3) 0.568(14) 0.628(12) 0.018 Uiso 1 1 d . . .
H2A H 0.80(3) 0.692(12) 0.683(11) 0.018 Uiso 1 1 d . . .
C3 C 0.4614(19) 0.5939(10) 0.7370(8) 0.0164(18) Uani 1 1 d . . .
H3B H 0.36(3) 0.513(12) 0.696(11) 0.020 Uiso 1 1 d . . .
H3A H 0.37(3) 0.649(13) 0.750(12) 0.020 Uiso 1 1 d . . .
C4 C 0.423(2) 0.5308(9) 0.9497(9) 0.0157(19) Uani 1 1 d . . .
H4B H 0.3041 0.4606 0.9219 0.019 Uiso 1 1 calc R . .
H4A H 0.2997 0.6011 0.9615 0.019 Uiso 1 1 calc R . .
C5 C 0.596(2) 0.5005(10) 1.0704(8) 0.015(2) Uani 1 1 d . . .
H5B H 0.7186 0.4301 1.0577 0.018 Uiso 1 1 calc R . .
H5A H 0.7173 0.5706 1.0965 0.018 Uiso 1 1 calc R . .

loop_
_atom_site_aniso_label
_atom_site_aniso_U_11
_atom_site_aniso_U_22
_atom_site_aniso_U_33
_atom_site_aniso_U_23
_atom_site_aniso_U_13
_atom_site_aniso_U_12
Br1 0.0184(5) 0.0133(5) 0.0163(5) -0.0013(3) -0.0009(3) 0.0008(4)
Br2 0.0145(5) 0.0110(5) 0.0170(5) -0.0011(3) 0.0014(3) -0.0004(3)
O1 0.018(3) 0.015(3) 0.022(3) -0.004(3) 0.000(3) 0.002(3)
N1 0.019(4) 0.017(4) 0.015(4) 0.002(3) -0.003(3) 0.001(3)
N2 0.015(4) 0.013(4) 0.014(4) 0.002(3) 0.003(3) 0.002(3)
N3 0.013(4) 0.015(4) 0.017(4) -0.001(3) -0.004(3) -0.003(3)
C1 0.012(4) 0.023(6) 0.020(5) -0.007(4) 0.003(4) -0.002(4)
C2 0.019(5) 0.011(5) 0.014(4) -0.002(4) 0.000(3) -0.004(4)
C3 0.020(4) 0.015(5) 0.014(4) -0.004(4) 0.001(3) 0.004(4)
C4 0.015(4) 0.013(5) 0.020(5) 0.002(4) 0.007(4) -0.004(4)
C5 0.020(4) 0.020(5) 0.007(4) -0.001(4) 0.008(3) 0.001(4)

loop_
_geom_bond_atom_site_label_1
_geom_bond_atom_site_label_2
_geom_bond_distance
_geom_bond_site_symmetry_2
_geom_bond_publ_flag
N1 C1 1.510(12) . ?
N2 C3 1.474(12) . ?
N2 C4 1.487(11) . ?
N3 C5 1.486(12) . ?
C1 C2 1.533(14) . ?
C2 C3 1.529(13) . ?
C4 C5 1.521(13) . ?

loop_
_cod_related_entry_id
_cod_related_entry_database
_cod_related_entry_code
1 ChemSpider 30652876
